data_2235409
loop_
_publ_author_name
'Tabata, Hideyuki'
'Okuno, Tsunehisa'

_publ_section_title
;
 10-(6-Hydroxyhexa-2,4-diyn-1-yl)-10<i>H</i>-phenothiazine 5-oxide
;
_journal_coeditor_code FF2072
_journal_issue 7
_journal_name_full 'Acta Crystallographica Section E'
_journal_page_first o2214
_journal_paper_doi 10.1107/S1600536812027511
_journal_volume 68
_journal_year 2012
_chemical_formula_iupac 'C18 H13 N O2 S'
_chemical_formula_moiety 'C18 H13 N O2 S'
_chemical_formula_sum 'C18 H13 N O2 S'
_chemical_formula_weight 307.37
_chemical_name_systematic
;
10-(6-Hydroxyhexa-2,4-diyn-1-yl)-10<i>H</i>-phenothiazine 5-oxide
;
_space_group_IT_number 14
_symmetry_cell_setting monoclinic
_symmetry_space_group_name_Hall '-P 2ybc'
_symmetry_space_group_name_H-M 'P 1 21/c 1'
_atom_sites_solution_hydrogens geom
_atom_sites_solution_primary direct
_atom_sites_solution_secondary difmap
_cell_angle_alpha 90.0000
_cell_angle_beta 94.934(5)
_cell_angle_gamma 90.0000
_cell_formula_units_Z 8
_cell_length_a 16.797(5)
_cell_length_b 10.197(3)
_cell_length_c 17.664(5)
_cell_measurement_reflns_used 9306
_cell_measurement_temperature 93
_cell_measurement_theta_max 31.23
_cell_measurement_theta_min 2.31
_cell_volume 3014.3(15)
_computing_cell_refinement 'CrystalClear (Rigaku, 2008)'
_computing_data_collection 'CrystalClear (Rigaku, 2008)'
_computing_data_reduction 'CrystalClear (Rigaku, 2008)'
_computing_molecular_graphics 'ORTEP-3 (Farrugia, 1997)'
_computing_publication_material 'CrystalStructure (Rigaku, 2010)'
_computing_structure_refinement 'SHELXL97 (Sheldrick, 2008)'
_computing_structure_solution 'SHELXS97 (Sheldrick, 2008)'
_diffrn_ambient_temperature 93
_diffrn_detector_area_resol_mean 7.111
_diffrn_measured_fraction_theta_full 0.999
_diffrn_measured_fraction_theta_max 0.999
_diffrn_measurement_device_type 'Rigaku Saturn724+'
_diffrn_measurement_method \w
_diffrn_radiation_type 'Mo K\a'
_diffrn_radiation_wavelength 0.71075
_diffrn_reflns_av_R_equivalents 0.0332
_diffrn_reflns_limit_h_max 21
_diffrn_reflns_limit_h_min -21
_diffrn_reflns_limit_k_max 11
_diffrn_reflns_limit_k_min -13
_diffrn_reflns_limit_l_max 22
_diffrn_reflns_limit_l_min -22
_diffrn_reflns_number 24445
_diffrn_reflns_theta_full 27.50
_diffrn_reflns_theta_max 27.50
_diffrn_standards_number 0
_exptl_absorpt_coefficient_mu 0.221
_exptl_absorpt_correction_T_max 0.989
_exptl_absorpt_correction_T_min 0.969
_exptl_absorpt_correction_type numerical
_exptl_absorpt_process_details '(NUMABS; Rigaku, 1999)'
_exptl_crystal_colour colourless
_exptl_crystal_density_diffrn 1.355
_exptl_crystal_density_method 'not measured'
_exptl_crystal_description prism
_exptl_crystal_F_000 1280.00
_exptl_crystal_size_max 0.150
_exptl_crystal_size_mid 0.150
_exptl_crystal_size_min 0.050
_refine_diff_density_max 0.880
_refine_diff_density_min -0.470
_refine_ls_extinction_method none
_refine_ls_goodness_of_fit_ref 1.080
_refine_ls_hydrogen_treatment mixed
_refine_ls_number_parameters 404
_refine_ls_number_reflns 6931
_refine_ls_number_restraints 1
_refine_ls_R_factor_gt 0.0500
_refine_ls_shift/su_max 0.001
_refine_ls_structure_factor_coef Fsqd
_refine_ls_weighting_details 'w = 1/[\s^2^(Fo^2^)+(0.0692P)^2^+0.9115P] where P=(Fo^2^+2Fc^2^)/3'
_refine_ls_weighting_scheme calc
_refine_ls_wR_factor_ref 0.1348
_reflns_number_gt 5523
_reflns_number_total 6932
_reflns_threshold_expression F^2^>2\s(F^2^)
_cod_data_source_file ff2072.cif
_cod_data_source_block I
_cod_original_sg_symbol_H-M 'P 21/c'
_cod_database_code 2235409
_cod_database_fobs_code 2235409

loop_
_symmetry_equiv_pos_site_id
_symmetry_equiv_pos_as_xyz
1 +x,+y,+z
2 -x,1/2+y,1/2-z
3 -x,-y,-z
4 +x,1/2-y,1/2+z

loop_
_atom_site_type_symbol
_atom_site_label
_atom_site_fract_x
_atom_site_fract_y
_atom_site_fract_z
_atom_site_U_iso_or_equiv
_atom_site_adp_type
_atom_site_calc_flag
_atom_site_refinement_flags
_atom_site_occupancy
_atom_site_symmetry_multiplicity
S S1 0.30626(3) 0.37416(5) 0.39495(3) 0.02511(13) Uani d . 1.0 4
S S2 0.16339(3) 0.80322(5) 0.61113(3) 0.02991(14) Uani d . 1.0 4
O O1 0.36361(8) 0.25896(13) 0.40014(8) 0.0299(3) Uani d . 1.0 4
O O2 -0.10191(8) 0.61158(15) 0.80031(8) 0.0280(3) Uani d . 1.0 4
O O3 0.09579(9) 0.90034(15) 0.61077(10) 0.0420(4) Uani d . 1.0 4
O O4 0.61087(8) 0.67228(15) 0.23764(8) 0.0326(4) Uani d . 1.0 4
N N1 0.25753(9) 0.34698(15) 0.55932(8) 0.0206(4) Uani d . 1.0 4
N N2 0.23463(9) 0.90242(15) 0.46339(9) 0.0249(4) Uani d . 1.0 4
C C1 0.20387(11) 0.29706(17) 0.50186(10) 0.0212(4) Uani d . 1.0 4
C C2 0.13522(11) 0.22802(18) 0.51913(11) 0.0255(4) Uani d . 1.0 4
C C3 0.08004(12) 0.18508(19) 0.46171(11) 0.0292(5) Uani d . 1.0 4
C C4 0.09045(12) 0.20915(19) 0.38558(11) 0.0298(5) Uani d . 1.0 4
C C5 0.15870(12) 0.27348(18) 0.36725(11) 0.0278(5) Uani d . 1.0 4
C C6 0.21564(11) 0.31566(17) 0.42466(10) 0.0233(4) Uani d . 1.0 4
C C7 0.33286(12) 0.47585(18) 0.47324(11) 0.0251(4) Uani d . 1.0 4
C C8 0.38433(13) 0.5795(2) 0.45994(12) 0.0341(5) Uani d . 1.0 4
C C9 0.41471(14) 0.6578(3) 0.51915(13) 0.0388(6) Uani d . 1.0 4
C C10 0.39262(13) 0.6322(2) 0.59173(12) 0.0346(5) Uani d . 1.0 4
C C11 0.34146(12) 0.53097(19) 0.60589(11) 0.0274(4) Uani d . 1.0 4
C C12 0.31011(11) 0.44917(17) 0.54639(10) 0.0221(4) Uani d . 1.0 4
C C13 0.24625(11) 0.31145(18) 0.63824(10) 0.0224(4) Uani d . 1.0 4
C C14 0.18691(11) 0.39347(18) 0.67257(10) 0.0234(4) Uani d . 1.0 4
C C15 0.13874(11) 0.46074(18) 0.70120(10) 0.0234(4) Uani d . 1.0 4
C C16 0.08236(11) 0.53360(18) 0.73504(10) 0.0246(4) Uani d . 1.0 4
C C17 0.03417(11) 0.59378(18) 0.76754(11) 0.0251(4) Uani d . 1.0 4
C C18 -0.02351(11) 0.6651(2) 0.81011(12) 0.0286(5) Uani d . 1.0 4
C C19 0.18737(11) 0.78941(18) 0.45680(11) 0.0244(4) Uani d . 1.0 4
C C20 0.16976(12) 0.72862(18) 0.38549(11) 0.0273(5) Uani d . 1.0 4
C C21 0.12277(12) 0.61690(19) 0.37921(12) 0.0286(5) Uani d . 1.0 4
C C22 0.09196(12) 0.56089(19) 0.44271(12) 0.0294(5) Uani d . 1.0 4
C C23 0.10966(12) 0.61816(19) 0.51256(12) 0.0286(5) Uani d . 1.0 4
C C24 0.15653(11) 0.73151(18) 0.52011(11) 0.0255(4) Uani d . 1.0 4
C C25 0.25119(11) 0.89494(19) 0.60253(11) 0.0266(4) Uani d . 1.0 4
C C26 0.29188(12) 0.9335(2) 0.67147(12) 0.0298(5) Uani d . 1.0 4
C C27 0.35514(12) 1.0200(2) 0.67242(12) 0.0328(5) Uani d . 1.0 4
C C28 0.37838(12) 1.0661(2) 0.60378(13) 0.0327(5) Uani d . 1.0 4
C C29 0.34015(12) 1.02790(19) 0.53504(12) 0.0290(5) Uani d . 1.0 4
C C30 0.27439(11) 0.94121(18) 0.53302(11) 0.0248(4) Uani d . 1.0 4
C C31 0.25409(12) 0.96831(19) 0.39337(11) 0.0278(4) Uani d . 1.0 4
C C32 0.31969(12) 0.90391(19) 0.35750(11) 0.0282(5) Uani d . 1.0 4
C C33 0.37120(12) 0.8436(2) 0.32972(11) 0.0280(5) Uani d . 1.0 4
C C34 0.42881(12) 0.77033(19) 0.29766(11) 0.0277(5) Uani d . 1.0 4
C C35 0.47657(12) 0.70260(19) 0.26922(11) 0.0272(4) Uani d . 1.0 4
C C36 0.53335(11) 0.6173(2) 0.23356(12) 0.0287(5) Uani d . 1.0 4
H H1 0.1266 0.2107 0.5706 0.0306 Uiso calc R 1.0 4
H H2 0.0342 0.1383 0.4745 0.0350 Uiso calc R 1.0 4
H H3 0.0513 0.1818 0.3468 0.0358 Uiso calc R 1.0 4
H H4 0.1670 0.2891 0.3155 0.0334 Uiso calc R 1.0 4
H H5 0.3984 0.5960 0.4099 0.0410 Uiso calc R 1.0 4
H H6 0.4501 0.7279 0.5105 0.0465 Uiso calc R 1.0 4
H H7 0.4133 0.6860 0.6327 0.0415 Uiso calc R 1.0 4
H H8 0.3273 0.5163 0.6561 0.0328 Uiso calc R 1.0 4
H H9 0.2981 0.3191 0.6691 0.0269 Uiso calc R 1.0 4
H H10 0.2291 0.2187 0.6398 0.0269 Uiso calc R 1.0 4
H H11 -0.0049 0.6636 0.8648 0.0343 Uiso calc R 1.0 4
H H12 -0.0254 0.7578 0.7934 0.0343 Uiso calc R 1.0 4
H H13 -0.1010(16) 0.542(3) 0.8238(16) 0.050(8) Uiso d . 1.0 4
H H14 0.1903 0.7646 0.3415 0.0328 Uiso calc R 1.0 4
H H15 0.1113 0.5776 0.3308 0.0344 Uiso calc R 1.0 4
H H16 0.0594 0.4847 0.4377 0.0353 Uiso calc R 1.0 4
H H17 0.0898 0.5802 0.5563 0.0343 Uiso calc R 1.0 4
H H18 0.2758 0.8998 0.7179 0.0357 Uiso calc R 1.0 4
H H19 0.3822 1.0475 0.7191 0.0394 Uiso calc R 1.0 4
H H20 0.4219 1.1257 0.6041 0.0393 Uiso calc R 1.0 4
H H21 0.3581 1.0600 0.4890 0.0348 Uiso calc R 1.0 4
H H22 0.2692 1.0603 0.4053 0.0333 Uiso calc R 1.0 4
H H23 0.2059 0.9697 0.3569 0.0333 Uiso calc R 1.0 4
H H24 0.5357 0.5310 0.2593 0.0344 Uiso calc R 1.0 4
H H25 0.5142 0.6029 0.1796 0.0344 Uiso calc R 1.0 4
H H26 0.6186(16) 0.695(3) 0.1926(11) 0.0489 Uiso d . 1.0 4

loop_
_atom_site_aniso_label
_atom_site_aniso_U_11
_atom_site_aniso_U_22
_atom_site_aniso_U_33
_atom_site_aniso_U_12
_atom_site_aniso_U_13
_atom_site_aniso_U_23
S1 0.0337(3) 0.0229(3) 0.0194(3) 0.00180(18) 0.00666(19) 0.00054(17)
S2 0.0313(3) 0.0278(3) 0.0311(3) -0.0024(2) 0.0052(2) -0.0050(2)
O1 0.0342(8) 0.0273(8) 0.0292(7) 0.0066(6) 0.0081(6) -0.0021(6)
O2 0.0261(7) 0.0278(8) 0.0304(8) 0.0005(6) 0.0040(6) 0.0057(6)
O3 0.0294(8) 0.0407(9) 0.0559(11) -0.0002(7) 0.0047(7) -0.0241(8)
O4 0.0266(8) 0.0436(9) 0.0273(8) -0.0095(7) 0.0008(6) 0.0045(7)
N1 0.0240(8) 0.0213(8) 0.0168(7) 0.0002(6) 0.0031(6) -0.0001(6)
N2 0.0271(8) 0.0201(8) 0.0273(8) 0.0003(7) 0.0015(7) -0.0018(7)
C1 0.0260(9) 0.0176(9) 0.0198(9) 0.0040(7) 0.0010(7) -0.0010(7)
C2 0.0289(10) 0.0254(10) 0.0225(9) 0.0017(8) 0.0039(8) -0.0012(8)
C3 0.0273(10) 0.0264(11) 0.0334(11) -0.0005(8) 0.0002(9) -0.0041(8)
C4 0.0326(11) 0.0275(11) 0.0280(10) 0.0022(9) -0.0059(9) -0.0067(8)
C5 0.0382(11) 0.0230(10) 0.0216(9) 0.0084(8) -0.0010(8) -0.0037(8)
C6 0.0307(10) 0.0176(9) 0.0216(9) 0.0062(8) 0.0029(8) -0.0004(7)
C7 0.0315(10) 0.0196(10) 0.0246(9) 0.0011(8) 0.0052(8) 0.0013(8)
C8 0.0474(13) 0.0270(11) 0.0294(11) -0.0044(9) 0.0110(10) 0.0041(9)
C9 0.0478(14) 0.0278(12) 0.0414(13) -0.0128(10) 0.0075(11) -0.0005(10)
C10 0.0398(12) 0.0298(12) 0.0336(11) -0.0058(9) 0.0003(10) -0.0047(9)
C11 0.0304(10) 0.0276(11) 0.0239(10) -0.0011(8) 0.0018(8) -0.0020(8)
C12 0.0234(9) 0.0190(9) 0.0242(9) 0.0022(7) 0.0031(8) 0.0000(7)
C13 0.0242(9) 0.0266(10) 0.0166(8) 0.0022(8) 0.0021(7) 0.0020(7)
C14 0.0256(9) 0.0262(10) 0.0182(9) -0.0027(8) 0.0009(8) 0.0013(7)
C15 0.0286(10) 0.0233(10) 0.0184(9) -0.0027(8) 0.0030(8) 0.0003(7)
C16 0.0277(10) 0.0245(10) 0.0217(9) -0.0012(8) 0.0029(8) 0.0015(8)
C17 0.0286(10) 0.0225(10) 0.0244(9) -0.0015(8) 0.0040(8) 0.0021(8)
C18 0.0275(10) 0.0269(11) 0.0324(11) 0.0007(8) 0.0089(9) -0.0027(9)
C19 0.0223(9) 0.0191(9) 0.0313(10) 0.0035(7) -0.0009(8) -0.0023(8)
C20 0.0300(10) 0.0230(10) 0.0284(10) 0.0052(8) -0.0010(8) -0.0006(8)
C21 0.0312(11) 0.0215(10) 0.0324(11) 0.0036(8) -0.0022(9) -0.0062(8)
C22 0.0273(10) 0.0185(10) 0.0420(12) 0.0001(8) 0.0002(9) -0.0032(9)
C23 0.0268(10) 0.0238(10) 0.0355(11) 0.0002(8) 0.0036(9) 0.0013(8)
C24 0.0242(10) 0.0227(10) 0.0296(10) 0.0033(8) 0.0013(8) -0.0037(8)
C25 0.0259(10) 0.0219(10) 0.0317(10) 0.0029(8) -0.0001(8) -0.0034(8)
C26 0.0306(11) 0.0282(11) 0.0302(10) 0.0071(9) 0.0002(9) -0.0032(9)
C27 0.0294(11) 0.0300(11) 0.0371(12) 0.0065(9) -0.0087(9) -0.0051(9)
C28 0.0268(10) 0.0239(11) 0.0461(13) -0.0006(8) -0.0048(9) -0.0044(9)
C29 0.0263(10) 0.0236(10) 0.0364(11) 0.0019(8) -0.0009(9) 0.0002(9)
C30 0.0252(9) 0.0185(9) 0.0298(10) 0.0043(8) -0.0027(8) -0.0032(8)
C31 0.0331(11) 0.0193(10) 0.0304(10) 0.0027(8) 0.0000(9) 0.0022(8)
C32 0.0335(11) 0.0228(10) 0.0280(10) -0.0026(8) 0.0012(9) 0.0030(8)
C33 0.0324(11) 0.0256(10) 0.0257(10) -0.0044(9) 0.0016(8) 0.0046(8)
C34 0.0313(11) 0.0273(11) 0.0245(10) -0.0044(8) 0.0022(8) 0.0013(8)
C35 0.0289(10) 0.0270(10) 0.0254(10) -0.0055(8) 0.0009(8) 0.0038(8)
C36 0.0250(10) 0.0285(11) 0.0328(11) -0.0044(8) 0.0040(8) -0.0010(9)

loop_
_atom_type_symbol
_atom_type_description
_atom_type_scat_dispersion_real
_atom_type_scat_dispersion_imag
_atom_type_scat_source
C C 0.0033 0.0016
;
International Tables for Crystallography
(1992, Vol. C, Tables 4.2.6.8 and 6.1.1.4)
;
H H 0.0000 0.0000
;
International Tables for Crystallography
(1992, Vol. C, Table 6.1.1.4)
;
N N 0.0061 0.0033
;
International Tables for Crystallography
(1992, Vol. C, Tables 4.2.6.8 and 6.1.1.4)
;
O O 0.0106 0.0060
;
International Tables for Crystallography
(1992, Vol. C, Tables 4.2.6.8 and 6.1.1.4)
;
S S 0.1246 0.1234
;
International Tables for Crystallography
(1992, Vol. C, Tables 4.2.6.8 and 6.1.1.4)
;

loop_
_geom_angle_atom_site_label_1
_geom_angle_atom_site_label_2
_geom_angle_atom_site_label_3
_geom_angle
_geom_angle_publ_flag
O1 S1 C6 106.32(9) no
O1 S1 C7 107.01(9) no
C6 S1 C7 97.68(10) no
O3 S2 C24 106.20(10) no
O3 S2 C25 106.65(10) no
C24 S2 C25 97.53(10) no
C1 N1 C12 122.09(15) no
C1 N1 C13 118.22(15) no
C12 N1 C13 118.30(14) no
C19 N2 C30 121.91(16) no
C19 N2 C31 118.21(16) no
C30 N2 C31 119.01(16) no
N1 C1 C2 121.03(17) no
N1 C1 C6 121.34(17) no
C2 C1 C6 117.62(16) no
C1 C2 C3 120.59(18) no
C2 C3 C4 121.32(19) no
C3 C4 C5 119.01(18) no
C4 C5 C6 120.28(18) no
S1 C6 C1 122.19(14) no
S1 C6 C5 116.32(15) no
C1 C6 C5 121.07(18) no
S1 C7 C8 115.68(16) no
S1 C7 C12 122.63(15) no
C8 C7 C12 121.46(18) no
C7 C8 C9 120.3(2) no
C8 C9 C10 118.7(2) no
C9 C10 C11 121.8(2) no
C10 C11 C12 120.45(19) no
N1 C12 C7 121.36(16) no
N1 C12 C11 121.39(17) no
C7 C12 C11 117.25(17) no
N1 C13 C14 113.48(15) no
C13 C14 C15 179.47(19) no
C14 C15 C16 177.9(2) no
C15 C16 C17 177.0(2) no
C16 C17 C18 177.8(2) no
O2 C18 C17 113.11(17) no
N2 C19 C20 120.65(18) no
N2 C19 C24 121.76(17) no
C20 C19 C24 117.58(17) no
C19 C20 C21 120.45(19) no
C20 C21 C22 121.32(19) no
C21 C22 C23 118.72(19) no
C22 C23 C24 120.9(2) no
S2 C24 C19 123.61(15) no
S2 C24 C23 114.99(16) no
C19 C24 C23 121.02(18) no
S2 C25 C26 115.02(16) no
S2 C25 C30 123.47(14) no
C26 C25 C30 121.04(18) no
C25 C26 C27 120.5(2) no
C26 C27 C28 118.70(19) no
C27 C28 C29 121.92(19) no
C28 C29 C30 120.2(2) no
N2 C30 C25 121.68(17) no
N2 C30 C29 120.66(18) no
C25 C30 C29 117.66(18) no
N2 C31 C32 112.79(16) no
C31 C32 C33 175.7(2) no
C32 C33 C34 178.0(3) no
C33 C34 C35 177.3(3) no
C34 C35 C36 178.5(2) no
O4 C36 C35 111.80(17) no
C18 O2 H13 107.0(18) no
C36 O4 H26 106.0(17) no
C1 C2 H1 119.704 no
C3 C2 H1 119.707 no
C2 C3 H2 119.339 no
C4 C3 H2 119.344 no
C3 C4 H3 120.499 no
C5 C4 H3 120.487 no
C4 C5 H4 119.860 no
C6 C5 H4 119.855 no
C7 C8 H5 119.862 no
C9 C8 H5 119.853 no
C8 C9 H6 120.631 no
C10 C9 H6 120.638 no
C9 C10 H7 119.087 no
C11 C10 H7 119.090 no
C10 C11 H8 119.778 no
C12 C11 H8 119.773 no
N1 C13 H9 108.873 no
N1 C13 H10 108.869 no
C14 C13 H9 108.874 no
C14 C13 H10 108.874 no
H9 C13 H10 107.721 no
O2 C18 H11 108.960 no
O2 C18 H12 108.959 no
C17 C18 H11 108.953 no
C17 C18 H12 108.954 no
H11 C18 H12 107.770 no
C19 C20 H14 119.777 no
C21 C20 H14 119.778 no
C20 C21 H15 119.346 no
C22 C21 H15 119.332 no
C21 C22 H16 120.648 no
C23 C22 H16 120.628 no
C22 C23 H17 119.548 no
C24 C23 H17 119.561 no
C25 C26 H18 119.757 no
C27 C26 H18 119.744 no
C26 C27 H19 120.657 no
C28 C27 H19 120.645 no
C27 C28 H20 119.032 no
C29 C28 H20 119.052 no
C28 C29 H21 119.919 no
C30 C29 H21 119.915 no
N2 C31 H22 109.035 no
N2 C31 H23 109.035 no
C32 C31 H22 109.032 no
C32 C31 H23 109.027 no
H22 C31 H23 107.797 no
O4 C36 H24 109.253 no
O4 C36 H25 109.261 no
C35 C36 H24 109.256 no
C35 C36 H25 109.256 no
H24 C36 H25 107.939 no

loop_
_geom_bond_atom_site_label_1
_geom_bond_atom_site_label_2
_geom_bond_distance
_geom_bond_publ_flag
S1 O1 1.5169(15) no
S1 C6 1.757(2) no
S1 C7 1.755(2) no
S2 O3 1.5063(17) no
S2 C24 1.761(2) no
S2 C25 1.764(2) no
O2 C18 1.422(3) no
O4 C36 1.414(3) no
N1 C1 1.394(3) no
N1 C12 1.397(3) no
N1 C13 1.468(3) no
N2 C19 1.398(3) no
N2 C30 1.405(3) no
N2 C31 1.469(3) no
C1 C2 1.407(3) no
C1 C6 1.407(3) no
C2 C3 1.385(3) no
C3 C4 1.393(3) no
C4 C5 1.383(3) no
C5 C6 1.400(3) no
C7 C8 1.398(3) no
C7 C12 1.405(3) no
C8 C9 1.378(3) no
C9 C10 1.390(4) no
C10 C11 1.380(3) no
C11 C12 1.408(3) no
C13 C14 1.471(3) no
C14 C15 1.205(3) no
C15 C16 1.380(3) no
C16 C17 1.201(3) no
C17 C18 1.469(3) no
C19 C20 1.412(3) no
C19 C24 1.403(3) no
C20 C21 1.385(3) no
C21 C22 1.397(3) no
C22 C23 1.374(3) no
C23 C24 1.398(3) no
C25 C26 1.400(3) no
C25 C30 1.402(3) no
C26 C27 1.380(3) no
C27 C28 1.387(4) no
C28 C29 1.380(3) no
C29 C30 1.413(3) no
C31 C32 1.472(3) no
C32 C33 1.200(3) no
C33 C34 1.382(3) no
C34 C35 1.201(3) no
C35 C36 1.472(3) no
O2 H13 0.82(3) no
O4 H26 0.85(2) no
C2 H1 0.950 no
C3 H2 0.950 no
C4 H3 0.950 no
C5 H4 0.950 no
C8 H5 0.950 no
C9 H6 0.950 no
C10 H7 0.950 no
C11 H8 0.950 no
C13 H9 0.990 no
C13 H10 0.990 no
C18 H11 0.990 no
C18 H12 0.990 no
C20 H14 0.950 no
C21 H15 0.950 no
C22 H16 0.950 no
C23 H17 0.950 no
C26 H18 0.950 no
C27 H19 0.950 no
C28 H20 0.950 no
C29 H21 0.950 no
C31 H22 0.990 no
C31 H23 0.990 no
C36 H24 0.990 no
C36 H25 0.990 no

loop_
_geom_hbond_atom_site_label_D
_geom_hbond_atom_site_label_H
_geom_hbond_atom_site_label_A
_geom_hbond_site_symmetry_A
_geom_hbond_distance_DH
_geom_hbond_distance_HA
_geom_hbond_distance_DA
_geom_hbond_angle_DHA
_geom_hbond_publ_flag
O2 H13 O3 2_546 0.82(3) 1.85(3) 2.663(3) 172(3) yes
O4 H26 O1 2_655 0.85(2) 1.81(2) 2.659(3) 175(3) yes

loop_
_geom_torsion_atom_site_label_1
_geom_torsion_atom_site_label_2
_geom_torsion_atom_site_label_3
_geom_torsion_atom_site_label_4
_geom_torsion
_geom_torsion_publ_flag
O1 S1 C6 C1 77.83(14) no
O1 S1 C6 C5 -94.80(13) no
O1 S1 C7 C8 94.67(14) no
O1 S1 C7 C12 -79.86(16) no
C6 S1 C7 C8 -155.59(13) no
C6 S1 C7 C12 29.88(16) no
C7 S1 C6 C1 -32.48(15) no
C7 S1 C6 C5 154.89(12) no
O3 S2 C24 C19 82.48(15) no
O3 S2 C24 C23 -90.47(14) no
O3 S2 C25 C26 90.62(14) no
O3 S2 C25 C30 -81.60(16) no
C24 S2 C25 C26 -159.91(13) no
C24 S2 C25 C30 27.87(16) no
C25 S2 C24 C19 -27.36(16) no
C25 S2 C24 C23 159.69(12) no
C1 N1 C12 C7 -23.1(3) no
C1 N1 C12 C11 155.82(15) no
C12 N1 C1 C2 -158.65(15) no
C12 N1 C1 C6 20.3(3) no
C1 N1 C13 C14 -82.95(19) no
C13 N1 C1 C2 7.7(3) no
C13 N1 C1 C6 -173.35(14) no
C12 N1 C13 C14 83.93(19) no
C13 N1 C12 C7 170.51(14) no
C13 N1 C12 C11 -10.5(3) no
C19 N2 C30 C25 -19.6(3) no
C19 N2 C30 C29 159.75(15) no
C30 N2 C19 C20 -159.11(15) no
C30 N2 C19 C24 20.2(3) no
C19 N2 C31 C32 -79.65(19) no
C31 N2 C19 C20 10.0(3) no
C31 N2 C19 C24 -170.65(15) no
C30 N2 C31 C32 89.82(19) no
C31 N2 C30 C25 171.34(15) no
C31 N2 C30 C29 -9.3(3) no
N1 C1 C2 C3 176.43(15) no
N1 C1 C6 S1 12.3(3) no
N1 C1 C6 C5 -175.40(14) no
C2 C1 C6 S1 -168.70(14) no
C2 C1 C6 C5 3.6(3) no
C6 C1 C2 C3 -2.6(3) no
C1 C2 C3 C4 -0.3(3) no
C2 C3 C4 C5 2.2(3) no
C3 C4 C5 C6 -1.1(3) no
C4 C5 C6 S1 170.93(15) no
C4 C5 C6 C1 -1.8(3) no
S1 C7 C8 C9 -174.02(13) no
S1 C7 C12 N1 -6.9(3) no
S1 C7 C12 C11 174.06(12) no
C8 C7 C12 N1 178.84(17) no
C8 C7 C12 C11 -0.2(3) no
C12 C7 C8 C9 0.6(3) no
C7 C8 C9 C10 -0.5(3) no
C8 C9 C10 C11 0.1(4) no
C9 C10 C11 C12 0.3(3) no
C10 C11 C12 N1 -179.29(17) no
C10 C11 C12 C7 -0.3(3) no
N2 C19 C20 C21 -179.84(15) no
N2 C19 C24 S2 7.7(3) no
N2 C19 C24 C23 -179.71(15) no
C20 C19 C24 S2 -172.93(15) no
C20 C19 C24 C23 -0.4(3) no
C24 C19 C20 C21 0.8(3) no
C19 C20 C21 C22 -0.4(3) no
C20 C21 C22 C23 -0.6(3) no
C21 C22 C23 C24 1.0(3) no
C22 C23 C24 S2 172.62(16) no
C22 C23 C24 C19 -0.5(3) no
S2 C25 C26 C27 -171.30(13) no
S2 C25 C30 N2 -8.9(3) no
S2 C25 C30 C29 171.77(12) no
C26 C25 C30 N2 179.37(16) no
C26 C25 C30 C29 0.0(3) no
C30 C25 C26 C27 1.1(3) no
C25 C26 C27 C28 -1.1(3) no
C26 C27 C28 C29 0.0(3) no
C27 C28 C29 C30 1.1(3) no
C28 C29 C30 N2 179.52(17) no
C28 C29 C30 C25 -1.1(3) no

loop_
_cod_related_entry_id
_cod_related_entry_database
_cod_related_entry_code
1 ChemSpider 30657857
